data_7703655
loop_
_publ_author_name
'Shiga, Takuya'
'Kumamaru, Rina'
'Newton, Graham N.'
'Oshio, Hiroki'

_publ_section_title
;
 Heteroleptic iron(ii) complexes with naphthoquinone-type ligands.
;
_journal_issue 5
_journal_name_full 'Dalton transactions (Cambridge, England : 2003)'
_journal_page_first 1485
_journal_page_last 1491
_journal_paper_doi 10.1039/c9dt03946e
_journal_volume 49
_journal_year 2020
_chemical_formula_moiety 'C38 H30 Fe N8 O4, C3 H7 N O'
_chemical_formula_sum 'C41 H37 Fe N9 O5'
_chemical_formula_weight 791.64
_space_group_crystal_system monoclinic
_space_group_IT_number 14
_space_group_name_Hall '-P 2ybc'
_space_group_name_H-M_alt 'P 1 21/c 1'
_atom_sites_solution_hydrogens geom
_audit_creation_method SHELXL-2016/6
_audit_update_record
;
2019-09-30 deposited with the CCDC.	2019-12-27 downloaded from the CCDC.
;
_cell_angle_alpha 90
_cell_angle_beta 110.230(5)
_cell_angle_gamma 90
_cell_formula_units_Z 4
_cell_length_a 14.317(5)
_cell_length_b 17.962(6)
_cell_length_c 15.991(5)
_cell_measurement_reflns_used 3040
_cell_measurement_temperature 270(2)
_cell_measurement_theta_max 27.07
_cell_measurement_theta_min 2.62
_cell_volume 3859(2)
_computing_cell_refinement 'Bruker SAINT'
_computing_data_collection 'Bruker APEX2'
_computing_data_reduction 'Bruker SAINT'
_computing_molecular_graphics 'Bruker SHELXTL'
_computing_publication_material 'Bruker SHELXTL'
_computing_structure_refinement 'SHELXL-2014 (Sheldrick 2014)'
_computing_structure_solution 'SHELXS-97 (Sheldrick 2008)'
_diffrn_ambient_temperature 270(2)
_diffrn_detector_area_resol_mean 8.366
_diffrn_measured_fraction_theta_full 0.986
_diffrn_measured_fraction_theta_max 0.959
_diffrn_measurement_device_type 'Bruker APEX-II CCD'
_diffrn_measurement_method '\f and \w scans'
_diffrn_radiation_type MoK\a
_diffrn_radiation_wavelength 0.71073
_diffrn_reflns_av_R_equivalents 0.1810
_diffrn_reflns_av_unetI/netI 0.3161
_diffrn_reflns_Laue_measured_fraction_full 0.986
_diffrn_reflns_Laue_measured_fraction_max 0.959
_diffrn_reflns_limit_h_max 18
_diffrn_reflns_limit_h_min -15
_diffrn_reflns_limit_k_max 13
_diffrn_reflns_limit_k_min -23
_diffrn_reflns_limit_l_max 20
_diffrn_reflns_limit_l_min -20
_diffrn_reflns_number 18274
_diffrn_reflns_point_group_measured_fraction_full 0.986
_diffrn_reflns_point_group_measured_fraction_max 0.959
_diffrn_reflns_theta_full 25.242
_diffrn_reflns_theta_max 27.335
_diffrn_reflns_theta_min 1.516
_diffrn_source 'fine-focus sealed tube'
_exptl_absorpt_coefficient_mu 0.448
_exptl_absorpt_correction_T_max 0.7456
_exptl_absorpt_correction_T_min 0.2013
_exptl_absorpt_correction_type empirical
_exptl_absorpt_process_details SADABS
_exptl_crystal_colour 'dark green'
_exptl_crystal_density_diffrn 1.363
_exptl_crystal_density_method 'not measured'
_exptl_crystal_description needles
_exptl_crystal_F_000 1648
_exptl_crystal_size_max 0.250
_exptl_crystal_size_mid 0.200
_exptl_crystal_size_min 0.150
_refine_diff_density_max 0.640
_refine_diff_density_min -0.825
_refine_diff_density_rms 0.087
_refine_ls_extinction_method none
_refine_ls_goodness_of_fit_ref 1.056
_refine_ls_hydrogen_treatment constr
_refine_ls_matrix_type full
_refine_ls_number_parameters 482
_refine_ls_number_reflns 8379
_refine_ls_number_restraints 8
_refine_ls_restrained_S_all 1.055
_refine_ls_R_factor_all 0.3249
_refine_ls_R_factor_gt 0.1810
_refine_ls_shift/su_max 0.002
_refine_ls_shift/su_mean 0.000
_refine_ls_structure_factor_coef Fsqd
_refine_ls_weighting_details 'w=1/[\s^2^(Fo^2^)+(0.1059P)^2^+11.5334P] where P=(Fo^2^+2Fc^2^)/3'
_refine_ls_weighting_scheme calc
_refine_ls_wR_factor_gt 0.2736
_refine_ls_wR_factor_ref 0.3449
_reflns_Friedel_coverage 0.000
_reflns_number_gt 3028
_reflns_number_total 8379
_reflns_threshold_expression 'I > 2\s(I)'
_cod_data_source_file c9dt03946e2.cif
_cod_data_source_block Comp2_270K
_cod_original_sg_symbol_H-M 'P 21/c'
_cod_database_code 7703655
_shelx_shelxl_version_number 2016/6
_shelx_space_group_comment
;
The symmetry employed for this shelxl refinement is uniquely defined
by the following loop, which should always be used as a source of
symmetry information in preference to the above space-group names.
They are only intended as comments.
;
_shelx_estimated_absorpt_t_min 0.896
_shelx_estimated_absorpt_t_max 0.936

loop_
_space_group_symop_operation_xyz
'x, y, z'
'-x, y+1/2, -z+1/2'
'-x, -y, -z'
'x, -y-1/2, z-1/2'

loop_
_atom_site_label
_atom_site_type_symbol
_atom_site_fract_x
_atom_site_fract_y
_atom_site_fract_z
_atom_site_U_iso_or_equiv
_atom_site_adp_type
_atom_site_occupancy
_atom_site_site_symmetry_order
_atom_site_calc_flag
_atom_site_refinement_flags_posn
_atom_site_refinement_flags_adp
_atom_site_refinement_flags_occupancy
_atom_site_disorder_assembly
_atom_site_disorder_group
Fe1 Fe 0.49261(10) 0.48913(6) 0.74743(9) 0.0450(4) Uani 1 1 d . . . . .
N1 N 0.6198(6) 0.5419(4) 0.7213(6) 0.049(2) Uani 1 1 d . . . . .
N2 N 0.4271(6) 0.5352(4) 0.6156(5) 0.0411(19) Uani 1 1 d . . . . .
N3 N 0.4555(6) 0.5998(4) 0.5023(5) 0.048(2) Uani 1 1 d . . . . .
N4 N 0.4591(6) 0.5893(4) 0.8085(5) 0.0430(19) Uani 1 1 d . . . . .
N5 N 0.5859(5) 0.4768(4) 0.8880(5) 0.0455(19) Uani 1 1 d . . . . .
N6 N 0.6364(6) 0.5345(4) 1.0242(6) 0.050(2) Uani 1 1 d . . . . .
N7 N 0.3728(6) 0.4306(4) 0.7717(5) 0.056(2) Uani 1 1 d . . . . .
H7A H 0.363695 0.448414 0.820237 0.067 Uiso 1 1 calc R U . . .
H7B H 0.316445 0.436064 0.725620 0.067 Uiso 1 1 calc R U . . .
N8 N 0.5113(6) 0.3784(4) 0.7011(5) 0.056(2) Uani 1 1 d . . . . .
H8A H 0.506987 0.380964 0.644290 0.067 Uiso 1 1 calc R U . . .
H8B H 0.571651 0.361555 0.732665 0.067 Uiso 1 1 calc R U . . .
O1 O 0.2236(5) 0.4828(4) 0.5990(5) 0.074(2) Uani 1 1 d . . . . .
O2 O 0.2935(5) 0.6346(4) 0.3323(5) 0.074(2) Uani 1 1 d . . . . .
O3 O 0.6665(7) 0.3279(4) 0.8631(6) 0.094(3) Uani 1 1 d . . . . .
O4 O 0.7895(6) 0.4706(4) 1.1820(5) 0.081(2) Uani 1 1 d . . . . .
C1 C 0.7136(9) 0.5434(5) 0.7756(8) 0.059(3) Uani 1 1 d . . . . .
H1 H 0.729334 0.519622 0.830467 0.071 Uiso 1 1 calc R U . . .
C2 C 0.7896(8) 0.5781(6) 0.7558(8) 0.065(3) Uani 1 1 d . . . . .
H2 H 0.854146 0.578764 0.796759 0.078 Uiso 1 1 calc R U . . .
C3 C 0.7668(8) 0.6122(5) 0.6729(8) 0.060(3) Uani 1 1 d . . . . .
H3 H 0.815870 0.635823 0.656855 0.072 Uiso 1 1 calc R U . . .
C4 C 0.6692(8) 0.6100(5) 0.6151(7) 0.054(3) Uani 1 1 d . . . . .
H4 H 0.652378 0.632292 0.559306 0.065 Uiso 1 1 calc R U . . .
C5 C 0.5974(7) 0.5754(5) 0.6393(6) 0.045(2) Uani 1 1 d . . . . .
C36 C 0.2685(11) 0.2672(7) 0.6327(10) 0.108(5) Uani 1 1 d . . . . .
H36 H 0.213024 0.266993 0.576705 0.129 Uiso 1 1 calc R U . . .
H36A H 0.292514 0.216450 0.645502 0.129 Uiso 1 1 calc R U . . .
C37 C 0.2332(10) 0.2949(7) 0.7067(10) 0.096(4) Uani 1 1 d . . . . .
H37 H 0.201863 0.343274 0.690655 0.116 Uiso 1 1 calc R U . . .
H37A H 0.184121 0.260757 0.714015 0.116 Uiso 1 1 calc R U . . .
N9 N 0.0518(2) 0.35123(16) 0.9361(3) 0.142(5) Uiso 1 1 d D . . . .
O5 O 0.0711(5) 0.2368(2) 0.8782(5) 0.303(10) Uiso 1 1 d D . . . .
C6 C 0.4934(7) 0.5708(4) 0.5854(6) 0.040(2) Uani 1 1 d . . . . .
C7 C 0.3407(7) 0.5420(4) 0.5459(6) 0.039(2) Uani 1 1 d . . . . .
C8 C 0.3571(7) 0.5815(4) 0.4765(6) 0.041(2) Uani 1 1 d . . . . .
C9 C 0.2805(7) 0.5979(5) 0.3929(7) 0.053(3) Uani 1 1 d . . . . .
C10 C 0.1795(7) 0.5666(5) 0.3807(7) 0.047(2) Uani 1 1 d . . . . .
C11 C 0.1023(9) 0.5767(6) 0.3016(7) 0.063(3) Uani 1 1 d . . . . .
H11 H 0.112911 0.604467 0.256694 0.076 Uiso 1 1 calc R U . . .
C12 C 0.0093(9) 0.5467(7) 0.2872(8) 0.075(3) Uani 1 1 d . . . . .
H12 H -0.042439 0.555190 0.233712 0.090 Uiso 1 1 calc R U . . .
C13 C -0.0059(9) 0.5035(7) 0.3538(8) 0.075(3) Uani 1 1 d . . . . .
H13 H -0.067400 0.481385 0.344613 0.089 Uiso 1 1 calc R U . . .
C14 C 0.0706(8) 0.4942(6) 0.4327(8) 0.068(3) Uani 1 1 d . . . . .
H14 H 0.059398 0.465910 0.477040 0.081 Uiso 1 1 calc R U . . .
C15 C 0.1641(7) 0.5249(5) 0.4498(7) 0.050(2) Uani 1 1 d . . . . .
C16 C 0.2430(7) 0.5144(5) 0.5385(7) 0.049(2) Uani 1 1 d . . . . .
C17 C 0.3938(8) 0.6420(5) 0.7690(7) 0.056(3) Uani 1 1 d . . . . .
H17 H 0.359206 0.637724 0.708147 0.067 Uiso 1 1 calc R U . . .
C18 C 0.3743(8) 0.7028(5) 0.8134(8) 0.060(3) Uani 1 1 d . . . . .
H18 H 0.326292 0.737771 0.783908 0.072 Uiso 1 1 calc R U . . .
C19 C 0.4285(9) 0.7098(5) 0.9031(8) 0.065(3) Uani 1 1 d . . . . .
H19 H 0.419778 0.751246 0.934421 0.078 Uiso 1 1 calc R U . . .
C20 C 0.4949(8) 0.6559(5) 0.9458(7) 0.056(3) Uani 1 1 d . . . . .
H20 H 0.529819 0.659081 1.006694 0.067 Uiso 1 1 calc R U . . .
C21 C 0.5095(7) 0.5962(4) 0.8965(7) 0.043(2) Uani 1 1 d . . . . .
C22 C 0.5769(7) 0.5363(5) 0.9377(6) 0.039(2) Uani 1 1 d . . . . .
C23 C 0.6567(7) 0.4343(5) 0.9479(6) 0.044(2) Uani 1 1 d . . . . .
C24 C 0.6870(7) 0.4699(5) 1.0307(6) 0.048(2) Uani 1 1 d . . . . .
C25 C 0.7627(8) 0.4402(6) 1.1085(7) 0.056(3) Uani 1 1 d . . . . .
C26 C 0.8105(7) 0.3681(6) 1.0948(8) 0.060(3) Uani 1 1 d . . . . .
C27 C 0.8889(9) 0.3387(7) 1.1644(9) 0.081(4) Uani 1 1 d . . . . .
H27 H 0.911336 0.363073 1.219090 0.097 Uiso 1 1 calc R U . . .
C28 C 0.9344(10) 0.2728(8) 1.1529(10) 0.087(4) Uani 1 1 d . . . . .
H28 H 0.987716 0.253508 1.199546 0.104 Uiso 1 1 calc R U . . .
C29 C 0.9003(10) 0.2364(7) 1.0723(10) 0.086(4) Uani 1 1 d . . . . .
H29 H 0.931364 0.192927 1.064021 0.104 Uiso 1 1 calc R U . . .
C30 C 0.8208(9) 0.2641(6) 1.0044(8) 0.073(3) Uani 1 1 d . . . . .
H30 H 0.796597 0.237660 0.951207 0.088 Uiso 1 1 calc R U . . .
C31 C 0.7751(8) 0.3307(5) 1.0127(7) 0.055(3) Uani 1 1 d . . . . .
C32 C 0.6951(8) 0.3614(6) 0.9344(7) 0.059(3) Uani 1 1 d . . . . .
C33 C 0.4013(8) 0.3514(5) 0.7841(6) 0.055(3) Uani 1 1 d . . . . .
H33 H 0.458026 0.347138 0.839848 0.067 Uiso 1 1 calc R U . . .
C34 C 0.4358(9) 0.3258(5) 0.7093(7) 0.060(3) Uani 1 1 d . . . . .
H34 H 0.467980 0.277248 0.725977 0.072 Uiso 1 1 calc R U . . .
C35 C 0.3520(9) 0.3166(6) 0.6239(7) 0.074(3) Uani 1 1 d . . . . .
H35 H 0.376999 0.294787 0.580201 0.089 Uiso 1 1 calc R U . . .
H35A H 0.324889 0.365170 0.602038 0.089 Uiso 1 1 calc R U . . .
C38 C 0.3183(10) 0.3010(6) 0.7920(9) 0.083(4) Uani 1 1 d . . . . .
H38 H 0.345195 0.251758 0.810615 0.099 Uiso 1 1 calc R U . . .
H38A H 0.294706 0.320759 0.837515 0.099 Uiso 1 1 calc R U . . .
C39 C 0.0253(3) 0.2862(2) 0.8982(5) 0.189(8) Uiso 1 1 d D . . . .
H42 H -0.042048 0.275896 0.883953 0.227 Uiso 1 1 calc R U . . .
C40 C 0.1526(2) 0.3779(3) 0.9548(7) 0.268(13) Uiso 1 1 d D . . . .
H40 H 0.188755 0.342803 0.932431 0.402 Uiso 1 1 calc R U . . .
H40A H 0.184843 0.383332 1.017982 0.402 Uiso 1 1 calc R U . . .
H40B H 0.150791 0.425179 0.926304 0.402 Uiso 1 1 calc R U . . .
C41 C -0.0211(3) 0.4038(3) 0.9450(6) 0.215(10) Uiso 1 1 d D . . . .
H41 H -0.077295 0.405151 0.890551 0.322 Uiso 1 1 calc R U . . .
H41A H 0.008336 0.452449 0.957227 0.322 Uiso 1 1 calc R U . . .
H41B H -0.042460 0.388670 0.993051 0.322 Uiso 1 1 calc R U . . .

loop_
_atom_site_aniso_label
_atom_site_aniso_U_11
_atom_site_aniso_U_22
_atom_site_aniso_U_33
_atom_site_aniso_U_23
_atom_site_aniso_U_13
_atom_site_aniso_U_12
Fe1 0.0665(9) 0.0206(7) 0.0464(9) 0.0009(6) 0.0174(7) -0.0019(7)
N1 0.052(6) 0.026(4) 0.060(6) -0.013(4) 0.008(5) 0.002(4)
N2 0.055(5) 0.018(4) 0.050(5) -0.005(3) 0.018(5) -0.009(3)
N3 0.066(6) 0.024(4) 0.049(5) -0.003(4) 0.014(5) -0.006(4)
N4 0.062(5) 0.017(4) 0.042(5) 0.001(3) 0.008(4) -0.001(4)
N5 0.059(5) 0.032(5) 0.043(5) 0.007(4) 0.015(4) 0.003(4)
N6 0.063(5) 0.028(5) 0.057(6) -0.003(4) 0.017(5) -0.009(4)
N7 0.079(6) 0.035(5) 0.054(6) -0.001(4) 0.024(5) 0.003(4)
N8 0.076(6) 0.031(5) 0.066(6) 0.007(4) 0.030(5) 0.000(4)
O1 0.071(5) 0.088(6) 0.065(5) 0.022(4) 0.024(4) -0.009(4)
O2 0.084(5) 0.061(5) 0.070(5) 0.024(4) 0.016(5) -0.016(4)
O3 0.142(8) 0.059(5) 0.060(6) -0.003(4) 0.007(6) 0.043(5)
O4 0.081(6) 0.091(6) 0.054(5) -0.007(4) 0.003(5) 0.011(5)
C1 0.072(8) 0.030(6) 0.073(8) 0.005(5) 0.023(7) -0.004(5)
C2 0.068(8) 0.048(7) 0.069(8) -0.007(6) 0.010(7) -0.005(6)
C3 0.067(8) 0.034(6) 0.083(9) -0.019(6) 0.030(7) -0.009(5)
C4 0.068(7) 0.028(6) 0.070(8) -0.004(5) 0.028(7) -0.012(5)
C5 0.059(7) 0.017(5) 0.051(7) -0.005(4) 0.010(6) -0.001(4)
C36 0.112(12) 0.067(9) 0.124(13) -0.025(9) 0.015(11) -0.029(9)
C37 0.093(10) 0.076(9) 0.120(13) 0.006(9) 0.037(11) -0.030(8)
C6 0.066(7) 0.008(4) 0.047(6) -0.006(4) 0.020(6) -0.003(4)
C7 0.047(6) 0.019(5) 0.047(6) -0.001(4) 0.012(6) -0.004(4)
C8 0.052(6) 0.016(5) 0.046(6) -0.006(4) 0.007(6) -0.002(4)
C9 0.061(7) 0.026(5) 0.064(8) -0.007(5) 0.013(7) -0.008(5)
C10 0.060(7) 0.025(5) 0.049(7) -0.008(4) 0.008(6) 0.008(5)
C11 0.078(8) 0.053(7) 0.054(8) 0.002(5) 0.016(7) 0.000(6)
C12 0.072(9) 0.084(9) 0.059(8) 0.002(7) 0.009(7) 0.003(7)
C13 0.071(8) 0.084(9) 0.060(8) -0.015(7) 0.012(8) -0.011(7)
C14 0.065(8) 0.072(8) 0.065(8) -0.008(6) 0.022(7) -0.006(6)
C15 0.055(7) 0.031(6) 0.059(7) -0.008(5) 0.015(6) 0.009(5)
C16 0.051(6) 0.041(6) 0.053(7) -0.003(5) 0.016(6) 0.004(5)
C17 0.086(8) 0.018(5) 0.060(7) 0.002(5) 0.021(6) -0.001(5)
C18 0.077(8) 0.016(5) 0.090(9) 0.010(5) 0.032(7) 0.005(5)
C19 0.109(9) 0.017(6) 0.077(9) -0.012(5) 0.044(8) -0.008(6)
C20 0.086(8) 0.021(6) 0.068(7) 0.000(5) 0.035(7) -0.004(5)
C21 0.063(6) 0.006(5) 0.064(7) -0.004(4) 0.028(6) -0.006(4)
C22 0.050(6) 0.024(5) 0.042(6) -0.010(4) 0.014(5) -0.012(4)
C23 0.049(6) 0.030(5) 0.048(7) 0.008(5) 0.011(5) 0.005(4)
C24 0.057(6) 0.044(6) 0.033(6) -0.001(5) 0.003(5) -0.013(5)
C25 0.063(7) 0.057(7) 0.045(7) 0.009(5) 0.015(6) -0.002(6)
C26 0.051(7) 0.054(7) 0.067(8) 0.027(6) 0.010(7) -0.001(5)
C27 0.067(8) 0.083(9) 0.084(10) 0.014(7) 0.014(8) 0.005(7)
C28 0.085(10) 0.076(9) 0.095(11) 0.048(8) 0.025(9) 0.028(8)
C29 0.102(11) 0.056(8) 0.104(12) 0.025(8) 0.039(10) 0.022(7)
C30 0.096(9) 0.040(7) 0.084(9) 0.022(6) 0.031(8) 0.014(6)
C31 0.062(7) 0.037(6) 0.059(8) 0.010(5) 0.014(6) -0.009(5)
C32 0.071(8) 0.057(7) 0.044(7) 0.012(6) 0.014(7) 0.005(6)
C33 0.080(8) 0.036(6) 0.052(7) 0.008(5) 0.026(6) -0.005(5)
C34 0.099(8) 0.022(5) 0.060(8) 0.008(5) 0.030(7) 0.003(5)
C35 0.117(10) 0.051(7) 0.054(8) -0.010(6) 0.028(8) -0.002(7)
C38 0.115(11) 0.051(7) 0.097(11) 0.011(7) 0.054(10) -0.012(7)

loop_
_atom_type_symbol
_atom_type_description
_atom_type_scat_dispersion_real
_atom_type_scat_dispersion_imag
_atom_type_scat_source
C C 0.0033 0.0016 'International Tables Vol C Tables 4.2.6.8 and 6.1.1.4'
H H 0.0000 0.0000 'International Tables Vol C Tables 4.2.6.8 and 6.1.1.4'
N N 0.0061 0.0033 'International Tables Vol C Tables 4.2.6.8 and 6.1.1.4'
O O 0.0106 0.0060 'International Tables Vol C Tables 4.2.6.8 and 6.1.1.4'
Fe Fe 0.3463 0.8444 'International Tables Vol C Tables 4.2.6.8 and 6.1.1.4'

loop_
_geom_angle_atom_site_label_1
_geom_angle_atom_site_label_2
_geom_angle_atom_site_label_3
_geom_angle
_geom_angle_site_symmetry_1
_geom_angle_site_symmetry_3
_geom_angle_publ_flag
N2 Fe1 N7 105.0(3) . . ?
N2 Fe1 N8 94.7(3) . . ?
N7 Fe1 N8 79.3(3) . . ?
N2 Fe1 N4 91.8(3) . . ?
N7 Fe1 N4 90.6(3) . . ?
N8 Fe1 N4 169.1(3) . . ?
N2 Fe1 N5 161.2(3) . . ?
N7 Fe1 N5 90.4(3) . . ?
N8 Fe1 N5 98.9(3) . . ?
N4 Fe1 N5 77.0(3) . . ?
N2 Fe1 N1 76.1(3) . . ?
N7 Fe1 N1 176.2(3) . . ?
N8 Fe1 N1 96.9(3) . . ?
N4 Fe1 N1 93.1(2) . . ?
N5 Fe1 N1 89.3(3) . . ?
C1 N1 C5 117.9(8) . . ?
C1 N1 Fe1 126.7(7) . . ?
C5 N1 Fe1 115.5(6) . . ?
C7 N2 C6 102.5(7) . . ?
C7 N2 Fe1 143.6(5) . . ?
C6 N2 Fe1 113.9(6) . . ?
C6 N3 C8 103.0(7) . . ?
C17 N4 C21 117.9(8) . . ?
C17 N4 Fe1 127.1(7) . . ?
C21 N4 Fe1 115.0(5) . . ?
C23 N5 C22 103.1(8) . . ?
C23 N5 Fe1 145.0(6) . . ?
C22 N5 Fe1 111.8(6) . . ?
C22 N6 C24 103.4(7) . . ?
C33 N7 Fe1 107.1(5) . . ?
C33 N7 H7A 110.3 . . ?
Fe1 N7 H7A 110.3 . . ?
C33 N7 H7B 110.3 . . ?
Fe1 N7 H7B 110.3 . . ?
H7A N7 H7B 108.6 . . ?
C34 N8 Fe1 112.1(5) . . ?
C34 N8 H8A 109.2 . . ?
Fe1 N8 H8A 109.2 . . ?
C34 N8 H8B 109.2 . . ?
Fe1 N8 H8B 109.2 . . ?
H8A N8 H8B 107.9 . . ?
N1 C1 C2 123.9(10) . . ?
N1 C1 H1 118.0 . . ?
C2 C1 H1 118.0 . . ?
C1 C2 C3 118.2(11) . . ?
C1 C2 H2 120.9 . . ?
C3 C2 H2 120.9 . . ?
C4 C3 C2 118.3(10) . . ?
C4 C3 H3 120.9 . . ?
C2 C3 H3 120.9 . . ?
C5 C4 C3 120.5(10) . . ?
C5 C4 H4 119.7 . . ?
C3 C4 H4 119.7 . . ?
C4 C5 N1 121.2(9) . . ?
C4 C5 C6 125.4(9) . . ?
N1 C5 C6 113.4(8) . . ?
C37 C36 C35 111.1(10) . . ?
C37 C36 H36 109.4 . . ?
C35 C36 H36 109.4 . . ?
C37 C36 H36A 109.4 . . ?
C35 C36 H36A 109.4 . . ?
H36 C36 H36A 108.0 . . ?
C38 C37 C36 110.5(11) . . ?
C38 C37 H37 109.6 . . ?
C36 C37 H37 109.6 . . ?
C38 C37 H37A 109.6 . . ?
C36 C37 H37A 109.6 . . ?
H37 C37 H37A 108.1 . . ?
C39 N9 C41 121.59(3) . . ?
C39 N9 C40 119.84(5) . . ?
C41 N9 C40 117.57(3) . . ?
N3 C6 N2 115.8(9) . . ?
N3 C6 C5 123.0(8) . . ?
N2 C6 C5 121.2(8) . . ?
N2 C7 C8 110.0(7) . . ?
N2 C7 C16 128.1(8) . . ?
C8 C7 C16 121.9(9) . . ?
N3 C8 C7 108.6(8) . . ?
N3 C8 C9 127.5(8) . . ?
C7 C8 C9 123.9(9) . . ?
O2 C9 C8 124.4(9) . . ?
O2 C9 C10 119.7(10) . . ?
C8 C9 C10 115.9(9) . . ?
C11 C10 C15 119.6(9) . . ?
C11 C10 C9 120.3(9) . . ?
C15 C10 C9 120.1(10) . . ?
C10 C11 C12 121.8(10) . . ?
C10 C11 H11 119.1 . . ?
C12 C11 H11 119.1 . . ?
C11 C12 C13 119.1(11) . . ?
C11 C12 H12 120.5 . . ?
C13 C12 H12 120.5 . . ?
C14 C13 C12 119.1(11) . . ?
C14 C13 H13 120.4 . . ?
C12 C13 H13 120.4 . . ?
C13 C14 C15 123.0(11) . . ?
C13 C14 H14 118.5 . . ?
C15 C14 H14 118.5 . . ?
C14 C15 C10 117.3(10) . . ?
C14 C15 C16 120.0(9) . . ?
C10 C15 C16 122.7(9) . . ?
O1 C16 C7 124.5(9) . . ?
O1 C16 C15 120.2(8) . . ?
C7 C16 C15 115.3(8) . . ?
N4 C17 C18 123.6(10) . . ?
N4 C17 H17 118.2 . . ?
C18 C17 H17 118.2 . . ?
C19 C18 C17 117.6(10) . . ?
C19 C18 H18 121.2 . . ?
C17 C18 H18 121.2 . . ?
C20 C19 C18 120.0(9) . . ?
C20 C19 H19 120.0 . . ?
C18 C19 H19 120.0 . . ?
C19 C20 C21 118.7(10) . . ?
C19 C20 H20 120.7 . . ?
C21 C20 H20 120.7 . . ?
N4 C21 C20 122.1(9) . . ?
N4 C21 C22 116.2(7) . . ?
C20 C21 C22 121.6(9) . . ?
N6 C22 N5 115.1(8) . . ?
N6 C22 C21 124.8(8) . . ?
N5 C22 C21 120.0(8) . . ?
N5 C23 C24 108.8(8) . . ?
N5 C23 C32 128.5(9) . . ?
C24 C23 C32 122.6(9) . . ?
N6 C24 C23 109.7(9) . . ?
N6 C24 C25 127.5(9) . . ?
C23 C24 C25 122.9(9) . . ?
O4 C25 C24 123.5(10) . . ?
O4 C25 C26 120.7(10) . . ?
C24 C25 C26 115.8(9) . . ?
C27 C26 C31 120.1(11) . . ?
C27 C26 C25 119.4(11) . . ?
C31 C26 C25 120.5(10) . . ?
C26 C27 C28 120.2(12) . . ?
C26 C27 H27 119.9 . . ?
C28 C27 H27 119.9 . . ?
C29 C28 C27 119.8(12) . . ?
C29 C28 H28 120.1 . . ?
C27 C28 H28 120.1 . . ?
C30 C29 C28 120.0(13) . . ?
C30 C29 H29 120.0 . . ?
C28 C29 H29 120.0 . . ?
C29 C30 C31 121.8(12) . . ?
C29 C30 H30 119.1 . . ?
C31 C30 H30 119.1 . . ?
C30 C31 C26 118.0(10) . . ?
C30 C31 C32 119.4(10) . . ?
C26 C31 C32 122.4(10) . . ?
O3 C32 C23 123.6(10) . . ?
O3 C32 C31 121.0(10) . . ?
C23 C32 C31 115.4(9) . . ?
N7 C33 C34 109.7(7) . . ?
N7 C33 C38 113.2(8) . . ?
C34 C33 C38 111.1(8) . . ?
N7 C33 H33 107.5 . . ?
C34 C33 H33 107.5 . . ?
C38 C33 H33 107.5 . . ?
N8 C34 C35 112.0(8) . . ?
N8 C34 C33 109.0(8) . . ?
C35 C34 C33 112.4(9) . . ?
N8 C34 H34 107.8 . . ?
C35 C34 H34 107.8 . . ?
C33 C34 H34 107.8 . . ?
C34 C35 C36 112.8(10) . . ?
C34 C35 H35 109.0 . . ?
C36 C35 H35 109.0 . . ?
C34 C35 H35A 109.0 . . ?
C36 C35 H35A 109.0 . . ?
H35 C35 H35A 107.8 . . ?
C37 C38 C33 112.4(9) . . ?
C37 C38 H38 109.1 . . ?
C33 C38 H38 109.1 . . ?
C37 C38 H38A 109.1 . . ?
C33 C38 H38A 109.1 . . ?
H38 C38 H38A 107.9 . . ?
O5 C39 N9 132.84(4) . . ?
O5 C39 H42 113.6 . . ?
N9 C39 H42 113.6 . . ?
N9 C40 H40 109.5 . . ?
N9 C40 H40A 109.5 . . ?
H40 C40 H40A 109.5 . . ?
N9 C40 H40B 109.5 . . ?
H40 C40 H40B 109.5 . . ?
H40A C40 H40B 109.5 . . ?
N9 C41 H41 109.5 . . ?
N9 C41 H41A 109.5 . . ?
H41 C41 H41A 109.5 . . ?
N9 C41 H41B 109.5 . . ?
H41 C41 H41B 109.5 . . ?
H41A C41 H41B 109.5 . . ?

loop_
_geom_bond_atom_site_label_1
_geom_bond_atom_site_label_2
_geom_bond_distance
_geom_bond_site_symmetry_2
_geom_bond_publ_flag
Fe1 N2 2.155(8) . ?
Fe1 N7 2.158(7) . ?
Fe1 N8 2.170(7) . ?
Fe1 N4 2.179(7) . ?
Fe1 N5 2.192(8) . ?
Fe1 N1 2.218(8) . ?
N1 C1 1.324(12) . ?
N1 C5 1.375(11) . ?
N2 C7 1.353(11) . ?
N2 C6 1.363(10) . ?
N3 C6 1.355(11) . ?
N3 C8 1.364(11) . ?
N4 C17 1.326(11) . ?
N4 C21 1.347(11) . ?
N5 C23 1.362(11) . ?
N5 C22 1.365(10) . ?
N6 C22 1.351(11) . ?
N6 C24 1.353(11) . ?
N7 C33 1.475(11) . ?
N7 H7A 0.8900 . ?
N7 H7B 0.8900 . ?
N8 C34 1.475(11) . ?
N8 H8A 0.8900 . ?
N8 H8B 0.8900 . ?
O1 C16 1.233(10) . ?
O2 C9 1.238(11) . ?
O3 C32 1.227(12) . ?
O4 C25 1.232(11) . ?
C1 C2 1.382(13) . ?
C1 H1 0.9300 . ?
C2 C3 1.392(14) . ?
C2 H2 0.9300 . ?
C3 C4 1.383(14) . ?
C3 H3 0.9300 . ?
C4 C5 1.368(12) . ?
C4 H4 0.9300 . ?
C5 C6 1.442(13) . ?
C36 C37 1.523(16) . ?
C36 C35 1.534(16) . ?
C36 H36 0.9700 . ?
C36 H36A 0.9700 . ?
C37 C38 1.485(16) . ?
C37 H37 0.9700 . ?
C37 H37A 0.9700 . ?
N9 C39 1.3100(4) . ?
N9 C41 1.4499(4) . ?
N9 C40 1.4500(5) . ?
O5 C39 1.2100(3) . ?
C7 C8 1.404(11) . ?
C7 C16 1.450(12) . ?
C8 C9 1.435(13) . ?
C9 C10 1.500(13) . ?
C10 C11 1.374(13) . ?
C10 C15 1.414(12) . ?
C11 C12 1.378(14) . ?
C11 H11 0.9300 . ?
C12 C13 1.395(14) . ?
C12 H12 0.9300 . ?
C13 C14 1.365(14) . ?
C13 H13 0.9300 . ?
C14 C15 1.385(13) . ?
C14 H14 0.9300 . ?
C15 C16 1.490(13) . ?
C17 C18 1.384(12) . ?
C17 H17 0.9300 . ?
C18 C19 1.380(14) . ?
C18 H18 0.9300 . ?
C19 C20 1.363(14) . ?
C19 H19 0.9300 . ?
C20 C21 1.389(12) . ?
C20 H20 0.9300 . ?
C21 C22 1.442(12) . ?
C23 C24 1.398(12) . ?
C23 C32 1.465(13) . ?
C24 C25 1.440(13) . ?
C25 C26 1.516(14) . ?
C26 C27 1.383(14) . ?
C26 C31 1.404(14) . ?
C27 C28 1.395(16) . ?
C27 H27 0.9300 . ?
C28 C29 1.375(17) . ?
C28 H28 0.9300 . ?
C29 C30 1.366(16) . ?
C29 H29 0.9300 . ?
C30 C31 1.392(13) . ?
C30 H30 0.9300 . ?
C31 C32 1.481(14) . ?
C33 C34 1.515(12) . ?
C33 C38 1.533(13) . ?
C33 H33 0.9800 . ?
C34 C35 1.483(14) . ?
C34 H34 0.9800 . ?
C35 H35 0.9700 . ?
C35 H35A 0.9700 . ?
C38 H38 0.9700 . ?
C38 H38A 0.9700 . ?
C39 H42 0.9300 . ?
C40 H40 0.9600 . ?
C40 H40A 0.9600 . ?
C40 H40B 0.9600 . ?
C41 H41 0.9600 . ?
C41 H41A 0.9600 . ?
C41 H41B 0.9600 . ?

loop_
_geom_torsion_atom_site_label_1
_geom_torsion_atom_site_label_2
_geom_torsion_atom_site_label_3
_geom_torsion_atom_site_label_4
_geom_torsion
_geom_torsion_site_symmetry_1
_geom_torsion_site_symmetry_2
_geom_torsion_site_symmetry_3
_geom_torsion_site_symmetry_4
_geom_torsion_publ_flag
C5 N1 C1 C2 1.7(13) . . . . ?
Fe1 N1 C1 C2 -179.1(7) . . . . ?
N1 C1 C2 C3 -1.6(14) . . . . ?
C1 C2 C3 C4 0.5(14) . . . . ?
C2 C3 C4 C5 0.2(13) . . . . ?
C3 C4 C5 N1 0.0(13) . . . . ?
C3 C4 C5 C6 178.8(8) . . . . ?
C1 N1 C5 C4 -0.9(12) . . . . ?
Fe1 N1 C5 C4 179.9(6) . . . . ?
C1 N1 C5 C6 -179.9(7) . . . . ?
Fe1 N1 C5 C6 0.9(9) . . . . ?
C35 C36 C37 C38 -54.9(15) . . . . ?
C8 N3 C6 N2 -0.1(9) . . . . ?
C8 N3 C6 C5 178.8(7) . . . . ?
C7 N2 C6 N3 0.3(9) . . . . ?
Fe1 N2 C6 N3 179.2(5) . . . . ?
C7 N2 C6 C5 -178.7(7) . . . . ?
Fe1 N2 C6 C5 0.2(9) . . . . ?
C4 C5 C6 N3 1.4(13) . . . . ?
N1 C5 C6 N3 -179.7(7) . . . . ?
C4 C5 C6 N2 -179.7(8) . . . . ?
N1 C5 C6 N2 -0.8(11) . . . . ?
C6 N2 C7 C8 -0.3(8) . . . . ?
Fe1 N2 C7 C8 -178.6(6) . . . . ?
C6 N2 C7 C16 179.6(8) . . . . ?
Fe1 N2 C7 C16 1.3(15) . . . . ?
C6 N3 C8 C7 -0.1(8) . . . . ?
C6 N3 C8 C9 -179.5(8) . . . . ?
N2 C7 C8 N3 0.3(9) . . . . ?
C16 C7 C8 N3 -179.6(7) . . . . ?
N2 C7 C8 C9 179.7(7) . . . . ?
C16 C7 C8 C9 -0.2(12) . . . . ?
N3 C8 C9 O2 -3.0(14) . . . . ?
C7 C8 C9 O2 177.7(8) . . . . ?
N3 C8 C9 C10 176.3(7) . . . . ?
C7 C8 C9 C10 -3.0(12) . . . . ?
O2 C9 C10 C11 1.9(13) . . . . ?
C8 C9 C10 C11 -177.4(8) . . . . ?
O2 C9 C10 C15 -179.7(8) . . . . ?
C8 C9 C10 C15 1.0(11) . . . . ?
C15 C10 C11 C12 -0.5(14) . . . . ?
C9 C10 C11 C12 177.9(9) . . . . ?
C10 C11 C12 C13 -1.6(16) . . . . ?
C11 C12 C13 C14 2.2(16) . . . . ?
C12 C13 C14 C15 -0.9(16) . . . . ?
C13 C14 C15 C10 -1.1(14) . . . . ?
C13 C14 C15 C16 178.1(9) . . . . ?
C11 C10 C15 C14 1.7(12) . . . . ?
C9 C10 C15 C14 -176.7(8) . . . . ?
C11 C10 C15 C16 -177.4(8) . . . . ?
C9 C10 C15 C16 4.2(12) . . . . ?
N2 C7 C16 O1 4.0(14) . . . . ?
C8 C7 C16 O1 -176.1(8) . . . . ?
N2 C7 C16 C15 -174.7(8) . . . . ?
C8 C7 C16 C15 5.2(11) . . . . ?
C14 C15 C16 O1 -5.1(13) . . . . ?
C10 C15 C16 O1 174.0(8) . . . . ?
C14 C15 C16 C7 173.7(8) . . . . ?
C10 C15 C16 C7 -7.2(12) . . . . ?
C21 N4 C17 C18 -0.6(13) . . . . ?
Fe1 N4 C17 C18 177.6(6) . . . . ?
N4 C17 C18 C19 2.2(14) . . . . ?
C17 C18 C19 C20 -3.2(14) . . . . ?
C18 C19 C20 C21 2.7(14) . . . . ?
C17 N4 C21 C20 0.0(12) . . . . ?
Fe1 N4 C21 C20 -178.4(6) . . . . ?
C17 N4 C21 C22 177.6(7) . . . . ?
Fe1 N4 C21 C22 -0.8(9) . . . . ?
C19 C20 C21 N4 -1.0(13) . . . . ?
C19 C20 C21 C22 -178.5(8) . . . . ?
C24 N6 C22 N5 0.0(9) . . . . ?
C24 N6 C22 C21 -178.2(7) . . . . ?
C23 N5 C22 N6 0.0(9) . . . . ?
Fe1 N5 C22 N6 -176.6(5) . . . . ?
C23 N5 C22 C21 178.3(7) . . . . ?
Fe1 N5 C22 C21 1.7(9) . . . . ?
N4 C21 C22 N6 177.5(7) . . . . ?
C20 C21 C22 N6 -4.9(12) . . . . ?
N4 C21 C22 N5 -0.7(11) . . . . ?
C20 C21 C22 N5 177.0(7) . . . . ?
C22 N5 C23 C24 0.0(9) . . . . ?
Fe1 N5 C23 C24 174.4(7) . . . . ?
C22 N5 C23 C32 177.2(8) . . . . ?
Fe1 N5 C23 C32 -8.3(16) . . . . ?
C22 N6 C24 C23 0.0(9) . . . . ?
C22 N6 C24 C25 178.7(8) . . . . ?
N5 C23 C24 N6 0.0(10) . . . . ?
C32 C23 C24 N6 -177.4(8) . . . . ?
N5 C23 C24 C25 -178.8(8) . . . . ?
C32 C23 C24 C25 3.8(13) . . . . ?
N6 C24 C25 O4 2.2(15) . . . . ?
C23 C24 C25 O4 -179.3(9) . . . . ?
N6 C24 C25 C26 -176.9(8) . . . . ?
C23 C24 C25 C26 1.6(12) . . . . ?
O4 C25 C26 C27 -3.8(14) . . . . ?
C24 C25 C26 C27 175.3(9) . . . . ?
O4 C25 C26 C31 175.4(9) . . . . ?
C24 C25 C26 C31 -5.6(12) . . . . ?
C31 C26 C27 C28 1.4(15) . . . . ?
C25 C26 C27 C28 -179.5(9) . . . . ?
C26 C27 C28 C29 -0.8(17) . . . . ?
C27 C28 C29 C30 -1.3(18) . . . . ?
C28 C29 C30 C31 2.9(17) . . . . ?
C29 C30 C31 C26 -2.4(15) . . . . ?
C29 C30 C31 C32 174.6(10) . . . . ?
C27 C26 C31 C30 0.2(14) . . . . ?
C25 C26 C31 C30 -179.0(8) . . . . ?
C27 C26 C31 C32 -176.6(9) . . . . ?
C25 C26 C31 C32 4.2(13) . . . . ?
N5 C23 C32 O3 0.1(16) . . . . ?
C24 C23 C32 O3 177.0(10) . . . . ?
N5 C23 C32 C31 177.9(8) . . . . ?
C24 C23 C32 C31 -5.2(12) . . . . ?
C30 C31 C32 O3 2.2(15) . . . . ?
C26 C31 C32 O3 179.0(10) . . . . ?
C30 C31 C32 C23 -175.7(8) . . . . ?
C26 C31 C32 C23 1.1(13) . . . . ?
Fe1 N7 C33 C34 -49.0(9) . . . . ?
Fe1 N7 C33 C38 -173.8(7) . . . . ?
Fe1 N8 C34 C35 98.1(8) . . . . ?
Fe1 N8 C34 C33 -26.9(10) . . . . ?
N7 C33 C34 N8 50.8(11) . . . . ?
C38 C33 C34 N8 176.8(9) . . . . ?
N7 C33 C34 C35 -73.9(10) . . . . ?
C38 C33 C34 C35 52.1(11) . . . . ?
N8 C34 C35 C36 -175.2(9) . . . . ?
C33 C34 C35 C36 -52.2(12) . . . . ?
C37 C36 C35 C34 53.4(15) . . . . ?
C36 C37 C38 C33 56.4(14) . . . . ?
N7 C33 C38 C37 69.1(12) . . . . ?
C34 C33 C38 C37 -54.9(13) . . . . ?
C41 N9 C39 O5 173.9(9) . . . . ?
C40 N9 C39 O5 5.6(12) . . . . ?
